data_4123082
loop_
_publ_author_name
'Zhao, Wei'
'McCarthy, Sean M.'
'Lai, Ting Yi'
'Yennawar, Hemant P.'
'Radosevich, Alexander T.'

_publ_section_title
;
 Reversible Intermolecular E-H Oxidative Addition to a Geometrically
 Deformed and Structurally Dynamic Phosphorous Triamide.
;
_journal_name_full 'Journal of the American Chemical Society'
_journal_page_first 141203102325001
_journal_paper_doi 10.1021/ja510558d
_journal_year 2014
_chemical_formula_moiety 'C21 H20 N3 O2 P'
_chemical_formula_sum 'C21 H20 N3 O2 P'
_chemical_formula_weight 377.37
_chemical_name_systematic
; 
 ? 
;
_space_group_IT_number 2
_symmetry_cell_setting triclinic
_symmetry_space_group_name_Hall '-P 1'
_symmetry_space_group_name_H-M 'P -1'
_atom_sites_solution_hydrogens geom
_atom_sites_solution_primary direct
_atom_sites_solution_secondary difmap
_audit_creation_method SHELXL-97
_cell_angle_alpha 91.277(7)
_cell_angle_beta 92.317(7)
_cell_angle_gamma 96.133(8)
_cell_formula_units_Z 2
_cell_length_a 5.240(2)
_cell_length_b 10.285(5)
_cell_length_c 16.928(7)
_cell_measurement_reflns_used 4411
_cell_measurement_temperature 193(2)
_cell_measurement_theta_max 28.392
_cell_measurement_theta_min 2.300
_cell_volume 906.0(7)
_computing_cell_refinement 'Bruker SMART'
_computing_data_collection 'Bruker SMART'
_computing_data_reduction 'Bruker SAINT'
_computing_molecular_graphics 'Bruker SHELXTL'
_computing_publication_material 'Bruker SHELXTL'
_computing_structure_refinement 'SHELXL-97 (Sheldrick, 1997)'
_computing_structure_solution 'SHELXS-97 (Sheldrick, 1990)'
_diffrn_ambient_temperature 193(2)
_diffrn_detector_area_resol_mean 8.34
_diffrn_measured_fraction_theta_full 0.969
_diffrn_measured_fraction_theta_max 0.969
_diffrn_measurement_device_type 'CCD area detector'
_diffrn_measurement_method 'phi and omega scans'
_diffrn_radiation_monochromator graphite
_diffrn_radiation_source 'fine-focus sealed tube'
_diffrn_radiation_type MoK\a
_diffrn_radiation_wavelength 0.71073
_diffrn_reflns_av_R_equivalents 0.0153
_diffrn_reflns_av_sigmaI/netI 0.0244
_diffrn_reflns_limit_h_max 6
_diffrn_reflns_limit_h_min -6
_diffrn_reflns_limit_k_max 13
_diffrn_reflns_limit_k_min -13
_diffrn_reflns_limit_l_max 22
_diffrn_reflns_limit_l_min -22
_diffrn_reflns_number 8733
_diffrn_reflns_theta_full 28.39
_diffrn_reflns_theta_max 28.39
_diffrn_reflns_theta_min 2.30
_exptl_absorpt_coefficient_mu 0.174
_exptl_absorpt_correction_T_max 0.9828
_exptl_absorpt_correction_T_min 0.9677
_exptl_absorpt_correction_type multi-scan
_exptl_absorpt_process_details SADABS
_exptl_crystal_colour colorless
_exptl_crystal_density_diffrn 1.383
_exptl_crystal_density_method 'not measured'
_exptl_crystal_description block
_exptl_crystal_F_000 396
_exptl_crystal_size_max 0.19
_exptl_crystal_size_mid 0.13
_exptl_crystal_size_min 0.10
_refine_diff_density_max 0.422
_refine_diff_density_min -0.299
_refine_diff_density_rms 0.053
_refine_ls_extinction_method none
_refine_ls_goodness_of_fit_ref 0.951
_refine_ls_hydrogen_treatment mixed
_refine_ls_matrix_type full
_refine_ls_number_parameters 250
_refine_ls_number_reflns 4381
_refine_ls_number_restraints 0
_refine_ls_restrained_S_all 0.951
_refine_ls_R_factor_all 0.0484
_refine_ls_R_factor_gt 0.0435
_refine_ls_shift/su_max 0.001
_refine_ls_shift/su_mean 0.000
_refine_ls_structure_factor_coef Fsqd
_refine_ls_weighting_details 'calc w=1/[\s^2^(Fo^2^)+(0.0745P)^2^+0.3573P] where P=(Fo^2^+2Fc^2^)/3'
_refine_ls_weighting_scheme calc
_refine_ls_wR_factor_gt 0.1167
_refine_ls_wR_factor_ref 0.1216
_reflns_number_gt 3879
_reflns_number_total 4381
_reflns_threshold_expression >2sigma(I)
_cod_data_source_file ja510558d_si_002.cif
_cod_data_source_block 2-[H][OBz]
_cod_depositor_comments
;
The following automatic conversions were performed:

'_symmetry_cell_setting' value 'Triclinic' changed to 'triclinic'
according to
/home/saulius/struct/COD-crude-data--automatic-downloads/rss-feeds/ACS/lib/dictionaries/cif_core.dic
dictionary named 'cif_core.dic' version 2.4.2 from 2011-04-26.

Automatic conversion script
Id: cif_fix_values 2935 2014-11-11 08:27:57Z andrius 
;
_cod_original_sg_symbol_H-M P-1
_cod_database_code 4123082

loop_
_symmetry_equiv_pos_as_xyz
'x, y, z'
'-x, -y, -z'

loop_
_atom_site_label
_atom_site_type_symbol
_atom_site_fract_x
_atom_site_fract_y
_atom_site_fract_z
_atom_site_U_iso_or_equiv
_atom_site_adp_type
_atom_site_occupancy
_atom_site_symmetry_multiplicity
_atom_site_calc_flag
_atom_site_refinement_flags
C6 C 0.4293(3) 0.31338(15) 0.37613(8) 0.0316(3) Uani 1 1 d .
C5 C 0.4423(3) 0.27134(17) 0.45333(9) 0.0407(4) Uani 1 1 d .
H5 H 0.3407 0.3054 0.4925 0.049 Uiso 1 1 calc R
C4 C 0.6063(4) 0.17889(19) 0.47205(10) 0.0483(4) Uani 1 1 d .
H4 H 0.6172 0.1489 0.5246 0.058 Uiso 1 1 calc R
C3 C 0.7543(4) 0.12974(18) 0.41545(10) 0.0469(4) Uani 1 1 d .
H3 H 0.8656 0.0662 0.4296 0.056 Uiso 1 1 calc R
C2 C 0.7436(3) 0.17173(16) 0.33743(9) 0.0382(3) Uani 1 1 d .
H2 H 0.8469 0.1380 0.2987 0.046 Uiso 1 1 calc R
C1 C 0.5785(3) 0.26353(14) 0.31832(8) 0.0299(3) Uani 1 1 d .
C13 C 0.1121(3) 0.46853(17) 0.39813(10) 0.0400(4) Uani 1 1 d .
H13A H -0.0039 0.4023 0.4233 0.060 Uiso 1 1 calc R
H13B H 0.0109 0.5262 0.3675 0.060 Uiso 1 1 calc R
H13C H 0.2185 0.5203 0.4389 0.060 Uiso 1 1 calc R
C7 C 0.5550(3) 0.27258(13) 0.17024(8) 0.0272(3) Uani 1 1 d .
C8 C 0.7158(3) 0.18462(15) 0.14327(9) 0.0347(3) Uani 1 1 d .
H8 H 0.8335 0.1486 0.1785 0.042 Uiso 1 1 calc R
C9 C 0.7008(4) 0.15023(17) 0.06299(10) 0.0432(4) Uani 1 1 d .
H9 H 0.8079 0.0888 0.0437 0.052 Uiso 1 1 calc R
C10 C 0.5341(4) 0.20332(19) 0.01093(10) 0.0453(4) Uani 1 1 d .
H10 H 0.5286 0.1785 -0.0436 0.054 Uiso 1 1 calc R
C11 C 0.3737(3) 0.29299(17) 0.03756(9) 0.0382(3) Uani 1 1 d .
H11 H 0.2591 0.3301 0.0018 0.046 Uiso 1 1 calc R
C12 C 0.3850(3) 0.32671(14) 0.11729(8) 0.0288(3) Uani 1 1 d .
C14 C 0.0651(3) 0.48465(16) 0.10997(9) 0.0372(3) Uani 1 1 d .
H14A H 0.1642 0.5476 0.0774 0.056 Uiso 1 1 calc R
H14B H -0.0374 0.5315 0.1459 0.056 Uiso 1 1 calc R
H14C H -0.0492 0.4239 0.0758 0.056 Uiso 1 1 calc R
C15 C 0.6311(3) 0.66740(15) 0.29650(8) 0.0329(3) Uani 1 1 d .
C16 C 0.8292(3) 0.76605(14) 0.26685(9) 0.0323(3) Uani 1 1 d .
C17 C 0.9912(4) 0.83907(18) 0.32213(12) 0.0497(4) Uani 1 1 d .
H17 H 0.9710 0.8268 0.3771 0.060 Uiso 1 1 calc R
C18 C 1.1821(4) 0.9297(2) 0.29663(16) 0.0644(6) Uani 1 1 d .
H18 H 1.2953 0.9791 0.3341 0.077 Uiso 1 1 calc R
C19 C 1.2078(4) 0.9482(2) 0.21767(17) 0.0672(7) Uani 1 1 d .
H19 H 1.3404 1.0101 0.2005 0.081 Uiso 1 1 calc R
C20 C 1.0430(4) 0.8780(2) 0.16231(13) 0.0587(6) Uani 1 1 d .
H20 H 1.0596 0.8935 0.1075 0.070 Uiso 1 1 calc R
C21 C 0.8542(4) 0.78519(16) 0.18700(10) 0.0419(4) Uani 1 1 d .
H21 H 0.7429 0.7352 0.1494 0.050 Uiso 1 1 calc R
N2 N 0.2766(2) 0.40444(13) 0.34572(7) 0.0316(3) Uani 1 1 d .
N1 N 0.5268(2) 0.32113(12) 0.24632(7) 0.0282(2) Uani 1 1 d .
N3 N 0.2400(2) 0.41182(12) 0.15576(7) 0.0295(3) Uani 1 1 d .
O1 O 0.5646(2) 0.56930(10) 0.24381(6) 0.0342(2) Uani 1 1 d .
O2 O 0.5449(3) 0.67292(14) 0.36045(8) 0.0654(5) Uani 1 1 d .
P1 P 0.32454(7) 0.44732(3) 0.25188(2) 0.02720(11) Uani 1 1 d .
H1P H 0.144(3) 0.5256(17) 0.2557(9) 0.030(4) Uiso 1 1 d .

loop_
_atom_site_aniso_label
_atom_site_aniso_U_11
_atom_site_aniso_U_22
_atom_site_aniso_U_33
_atom_site_aniso_U_23
_atom_site_aniso_U_13
_atom_site_aniso_U_12
C6 0.0305(7) 0.0340(7) 0.0279(7) 0.0014(5) -0.0003(5) -0.0071(6)
C5 0.0422(9) 0.0494(9) 0.0278(7) 0.0038(6) 0.0018(6) -0.0084(7)
C4 0.0563(11) 0.0531(10) 0.0326(8) 0.0125(7) -0.0077(7) -0.0066(8)
C3 0.0527(10) 0.0433(9) 0.0437(9) 0.0098(7) -0.0129(8) 0.0036(8)
C2 0.0398(8) 0.0373(8) 0.0367(8) 0.0018(6) -0.0054(6) 0.0031(6)
C1 0.0303(7) 0.0298(7) 0.0278(6) 0.0016(5) -0.0032(5) -0.0044(5)
C13 0.0373(8) 0.0471(9) 0.0349(8) -0.0064(6) 0.0124(6) -0.0007(7)
C7 0.0279(6) 0.0258(6) 0.0272(6) -0.0010(5) 0.0034(5) -0.0016(5)
C8 0.0349(7) 0.0331(7) 0.0369(8) 0.0011(6) 0.0062(6) 0.0065(6)
C9 0.0484(9) 0.0407(9) 0.0422(9) -0.0078(7) 0.0122(7) 0.0106(7)
C10 0.0523(10) 0.0528(10) 0.0310(7) -0.0113(7) 0.0052(7) 0.0080(8)
C11 0.0397(8) 0.0454(9) 0.0289(7) -0.0058(6) -0.0016(6) 0.0049(7)
C12 0.0275(7) 0.0297(7) 0.0281(6) -0.0029(5) 0.0022(5) -0.0011(5)
C14 0.0375(8) 0.0410(8) 0.0342(7) 0.0027(6) -0.0016(6) 0.0102(6)
C15 0.0358(7) 0.0327(7) 0.0295(7) -0.0029(5) 0.0026(6) -0.0001(6)
C16 0.0312(7) 0.0259(7) 0.0399(8) 0.0013(5) 0.0028(6) 0.0035(5)
C17 0.0504(10) 0.0403(9) 0.0551(10) 0.0017(8) -0.0083(8) -0.0063(8)
C18 0.0476(11) 0.0440(11) 0.0972(18) 0.0045(11) -0.0074(11) -0.0116(9)
C19 0.0461(11) 0.0371(10) 0.119(2) 0.0149(11) 0.0261(12) -0.0029(8)
C20 0.0717(14) 0.0435(10) 0.0656(12) 0.0165(9) 0.0343(11) 0.0129(10)
C21 0.0500(10) 0.0338(8) 0.0432(9) 0.0035(6) 0.0110(7) 0.0062(7)
N2 0.0313(6) 0.0362(7) 0.0269(6) -0.0006(5) 0.0071(5) -0.0008(5)
N1 0.0306(6) 0.0280(6) 0.0260(5) -0.0001(4) 0.0015(4) 0.0032(5)
N3 0.0292(6) 0.0326(6) 0.0270(5) -0.0028(4) -0.0012(4) 0.0057(5)
O1 0.0419(6) 0.0285(5) 0.0307(5) -0.0039(4) 0.0079(4) -0.0051(4)
O2 0.0911(11) 0.0592(9) 0.0386(7) -0.0165(6) 0.0243(7) -0.0298(8)
P1 0.02805(19) 0.02810(19) 0.02514(18) -0.00197(13) 0.00311(13) 0.00133(13)

loop_
_atom_type_symbol
_atom_type_description
_atom_type_scat_dispersion_real
_atom_type_scat_dispersion_imag
_atom_type_scat_source
C C 0.0033 0.0016 'International Tables Vol C Tables 4.2.6.8 and 6.1.1.4'
H H 0.0000 0.0000 'International Tables Vol C Tables 4.2.6.8 and 6.1.1.4'
N N 0.0061 0.0033 'International Tables Vol C Tables 4.2.6.8 and 6.1.1.4'
O O 0.0106 0.0060 'International Tables Vol C Tables 4.2.6.8 and 6.1.1.4'
P P 0.1023 0.0942 'International Tables Vol C Tables 4.2.6.8 and 6.1.1.4'

loop_
_geom_angle_atom_site_label_1
_geom_angle_atom_site_label_2
_geom_angle_atom_site_label_3
_geom_angle
C5 C6 N2 127.18(15)
C5 C6 C1 120.92(15)
N2 C6 C1 111.90(12)
C6 C5 C4 118.52(16)
C6 C5 H5 120.7
C4 C5 H5 120.7
C3 C4 C5 120.83(15)
C3 C4 H4 119.6
C5 C4 H4 119.6
C4 C3 C2 121.20(17)
C4 C3 H3 119.4
C2 C3 H3 119.4
C1 C2 C3 118.18(16)
C1 C2 H2 120.9
C3 C2 H2 120.9
C2 C1 N1 130.54(14)
C2 C1 C6 120.35(14)
N1 C1 C6 109.11(13)
N2 C13 H13A 109.5
N2 C13 H13B 109.5
H13A C13 H13B 109.5
N2 C13 H13C 109.5
H13A C13 H13C 109.5
H13B C13 H13C 109.5
C8 C7 N1 130.12(13)
C8 C7 C12 120.30(13)
N1 C7 C12 109.57(12)
C7 C8 C9 118.24(15)
C7 C8 H8 120.9
C9 C8 H8 120.9
C10 C9 C8 121.52(15)
C10 C9 H9 119.2
C8 C9 H9 119.2
C9 C10 C11 120.52(15)
C9 C10 H10 119.7
C11 C10 H10 119.7
C12 C11 C10 118.44(15)
C12 C11 H11 120.8
C10 C11 H11 120.8
C11 C12 N3 127.50(14)
C11 C12 C7 120.97(14)
N3 C12 C7 111.52(12)
N3 C14 H14A 109.5
N3 C14 H14B 109.5
H14A C14 H14B 109.5
N3 C14 H14C 109.5
H14A C14 H14C 109.5
H14B C14 H14C 109.5
O2 C15 O1 123.75(15)
O2 C15 C16 124.07(14)
O1 C15 C16 112.16(13)
C21 C16 C17 120.57(16)
C21 C16 C15 121.54(14)
C17 C16 C15 117.89(15)
C18 C17 C16 119.5(2)
C18 C17 H17 120.2
C16 C17 H17 120.2
C19 C18 C17 120.0(2)
C19 C18 H18 120.0
C17 C18 H18 120.0
C18 C19 C20 120.82(18)
C18 C19 H19 119.6
C20 C19 H19 119.6
C19 C20 C21 119.8(2)
C19 C20 H20 120.1
C21 C20 H20 120.1
C16 C21 C20 119.33(18)
C16 C21 H21 120.3
C20 C21 H21 120.3
C6 N2 C13 119.38(13)
C6 N2 P1 116.30(10)
C13 N2 P1 123.83(11)
C7 N1 C1 128.44(13)
C7 N1 P1 114.58(9)
C1 N1 P1 114.69(10)
C12 N3 C14 119.65(12)
C12 N3 P1 116.10(10)
C14 N3 P1 123.02(10)
C15 O1 P1 126.12(10)
N2 P1 N3 145.29(7)
N2 P1 O1 113.26(6)
N3 P1 O1 101.30(6)
N2 P1 N1 87.15(6)
N3 P1 N1 86.98(6)
O1 P1 N1 94.63(7)
N2 P1 H1P 90.1(7)
N3 P1 H1P 90.3(7)
O1 P1 H1P 94.6(8)
N1 P1 H1P 170.7(8)

loop_
_geom_bond_atom_site_label_1
_geom_bond_atom_site_label_2
_geom_bond_distance
C6 C5 1.387(2)
C6 N2 1.390(2)
C6 C1 1.399(2)
C5 C4 1.382(3)
C5 H5 0.9500
C4 C3 1.377(3)
C4 H4 0.9500
C3 C2 1.399(2)
C3 H3 0.9500
C2 C1 1.382(2)
C2 H2 0.9500
C1 N1 1.3962(18)
C13 N2 1.4566(19)
C13 H13A 0.9800
C13 H13B 0.9800
C13 H13C 0.9800
C7 C8 1.383(2)
C7 N1 1.3900(18)
C7 C12 1.404(2)
C8 C9 1.393(2)
C8 H8 0.9500
C9 C10 1.378(3)
C9 H9 0.9500
C10 C11 1.392(2)
C10 H10 0.9500
C11 C12 1.383(2)
C11 H11 0.9500
C12 N3 1.3874(18)
C14 N3 1.4547(19)
C14 H14A 0.9800
C14 H14B 0.9800
C14 H14C 0.9800
C15 O2 1.1922(19)
C15 O1 1.3398(18)
C15 C16 1.483(2)
C16 C21 1.380(2)
C16 C17 1.389(2)
C17 C18 1.382(3)
C17 H17 0.9500
C18 C19 1.364(4)
C18 H18 0.9500
C19 C20 1.384(4)
C19 H19 0.9500
C20 C21 1.384(3)
C20 H20 0.9500
C21 H21 0.9500
N2 P1 1.6796(14)
N1 P1 1.7645(14)
N3 P1 1.6905(14)
O1 P1 1.6908(12)
P1 H1P 1.310(16)

loop_
_geom_torsion_atom_site_label_1
_geom_torsion_atom_site_label_2
_geom_torsion_atom_site_label_3
_geom_torsion_atom_site_label_4
_geom_torsion
N2 C6 C5 C4 179.66(15)
C1 C6 C5 C4 0.0(2)
C6 C5 C4 C3 0.2(3)
C5 C4 C3 C2 0.1(3)
C4 C3 C2 C1 -0.5(3)
C3 C2 C1 N1 -179.22(15)
C3 C2 C1 C6 0.7(2)
C5 C6 C1 C2 -0.4(2)
N2 C6 C1 C2 179.86(13)
C5 C6 C1 N1 179.46(13)
N2 C6 C1 N1 -0.23(17)
N1 C7 C8 C9 178.63(15)
C12 C7 C8 C9 -1.0(2)
C7 C8 C9 C10 1.1(3)
C8 C9 C10 C11 -0.4(3)
C9 C10 C11 C12 -0.3(3)
C10 C11 C12 N3 -178.90(15)
C10 C11 C12 C7 0.3(2)
C8 C7 C12 C11 0.3(2)
N1 C7 C12 C11 -179.39(13)
C8 C7 C12 N3 179.70(13)
N1 C7 C12 N3 -0.04(16)
O2 C15 C16 C21 -155.17(19)
O1 C15 C16 C21 26.4(2)
O2 C15 C16 C17 25.1(3)
O1 C15 C16 C17 -153.34(15)
C21 C16 C17 C18 -1.3(3)
C15 C16 C17 C18 178.46(17)
C16 C17 C18 C19 1.0(3)
C17 C18 C19 C20 0.6(3)
C18 C19 C20 C21 -1.8(3)
C17 C16 C21 C20 0.1(3)
C15 C16 C21 C20 -179.65(15)
C19 C20 C21 C16 1.4(3)
C5 C6 N2 C13 1.6(2)
C1 C6 N2 C13 -178.76(12)
C5 C6 N2 P1 173.86(13)
C1 C6 N2 P1 -6.47(16)
C8 C7 N1 C1 -25.6(2)
C12 C7 N1 C1 154.10(14)
C8 C7 N1 P1 172.72(13)
C12 C7 N1 P1 -7.58(15)
C2 C1 N1 C7 24.7(2)
C6 C1 N1 C7 -155.21(14)
C2 C1 N1 P1 -173.66(13)
C6 C1 N1 P1 6.45(15)
C11 C12 N3 C14 -4.9(2)
C7 C12 N3 C14 175.77(12)
C11 C12 N3 P1 -172.63(13)
C7 C12 N3 P1 8.07(16)
O2 C15 O1 P1 8.4(2)
C16 C15 O1 P1 -173.21(10)
C6 N2 P1 N3 88.83(15)
C13 N2 P1 N3 -99.25(15)
C6 N2 P1 O1 -85.50(12)
C13 N2 P1 O1 86.41(13)
C6 N2 P1 N1 8.31(11)
C13 N2 P1 N1 -179.77(13)
C12 N3 P1 N2 -90.73(15)
C14 N3 P1 N2 102.03(15)
C12 N3 P1 O1 83.96(11)
C14 N3 P1 O1 -83.28(13)
C12 N3 P1 N1 -10.16(11)
C14 N3 P1 N1 -177.40(12)
C15 O1 P1 N2 -32.33(15)
C15 O1 P1 N3 150.96(13)
C15 O1 P1 N1 -121.21(13)
C7 N1 P1 N2 155.86(11)
C1 N1 P1 N2 -8.42(10)
C7 N1 P1 N3 10.08(10)
C1 N1 P1 N3 -154.20(11)
C7 N1 P1 O1 -91.03(10)
C1 N1 P1 O1 104.70(10)
